data_2019843
loop_
_publ_author_name
'Majer, Sean H.'
'Tanski, Joseph M.'

_publ_section_title
;
 Synthesis and crystal structure of a novel prochiral ketoimine:
 (E)-acetophenoneO-diphenylphosphoryl oxime
;
_journal_coeditor_code LF3007
_journal_issue 3
_journal_name_full 'Acta Crystallographica Section C Structural Chemistry'
_journal_paper_doi 10.1107/S2053229615002351
_journal_volume 71
_journal_year 2015
_chemical_formula_iupac 'C20 H18 N O2 P'
_chemical_formula_moiety 'C20 H18 N O2 P'
_chemical_formula_sum 'C20 H18 N O2 P'
_chemical_formula_weight 335.32
_chemical_name_systematic
;
(<i>E</i>)-Acetophenone <i>O</i>-diphenylphosphoryl oxime
;
_space_group_crystal_system monoclinic
_space_group_IT_number 14
_space_group_name_Hall '-P 2ybc'
_space_group_name_H-M_alt 'P 1 21/c 1'
_symmetry_space_group_name_Hall '-P 2ybc'
_symmetry_space_group_name_H-M 'P 1 21/c 1'
_atom_sites_solution_hydrogens geom
_cell_angle_alpha 90
_cell_angle_beta 105.133(3)
_cell_angle_gamma 90
_cell_formula_units_Z 4
_cell_length_a 18.035(2)
_cell_length_b 5.9874(7)
_cell_length_c 16.236(2)
_cell_measurement_reflns_used 9927
_cell_measurement_temperature 125.(2)
_cell_measurement_theta_max 71.2433
_cell_measurement_theta_min 5.0810
_cell_volume 1692.4(3)
_computing_cell_refinement
;
SAINT (Bruker, 2013)
;
_computing_data_collection
;
APEXII (Bruker, 2013)
;
_computing_data_reduction
;
SAINT (Bruker, 2013)
;
_computing_molecular_graphics
;
SHELXTL2014 (Sheldrick, 2008)
;
_computing_publication_material
;
SHELXTL2014 (Sheldrick, 2008), Mercury (Macrae <i>et al.</i>,
2008) and
OLEX2 (Dolomanov <i>et al.</i>,  2009)
;
_computing_structure_refinement
;
SHELXL2014 (Sheldrick, 2015)
;
_computing_structure_solution
;
SHELXTL2014 (Sheldrick, 2008)
;
_diffrn_ambient_temperature 125.(2)
_diffrn_detector_area_resol_mean 8.3333
_diffrn_measured_fraction_theta_full 0.998
_diffrn_measured_fraction_theta_max 0.998
_diffrn_measurement_device_type 'Bruker APEXII CCD'
_diffrn_measurement_method '\f and \w scans'
_diffrn_radiation_source 'Cu IuS micro-focus source'
_diffrn_radiation_type CuK\a
_diffrn_radiation_wavelength 1.54178
_diffrn_reflns_av_R_equivalents 0.0284
_diffrn_reflns_limit_h_max 21
_diffrn_reflns_limit_h_min -21
_diffrn_reflns_limit_k_max 7
_diffrn_reflns_limit_k_min -7
_diffrn_reflns_limit_l_max 19
_diffrn_reflns_limit_l_min -19
_diffrn_reflns_number 21556
_diffrn_reflns_theta_full 66.57
_diffrn_reflns_theta_max 66.57
_diffrn_reflns_theta_min 2.54
_exptl_absorpt_coefficient_mu 1.529
_exptl_absorpt_correction_T_max 0.77
_exptl_absorpt_correction_T_min 0.65
_exptl_absorpt_correction_type multi-scan
_exptl_absorpt_process_details
;
(SADABS; Bruker, 2013)
;
_exptl_crystal_colour colourless
_exptl_crystal_density_diffrn 1.316
_exptl_crystal_density_method 'not measured'
_exptl_crystal_description block
_exptl_crystal_F_000 704
_exptl_crystal_size_max 0.240
_exptl_crystal_size_mid 0.240
_exptl_crystal_size_min 0.180
_refine_diff_density_max 0.365
_refine_diff_density_min -0.414
_refine_ls_extinction_method none
_refine_ls_goodness_of_fit_ref 1.050
_refine_ls_hydrogen_treatment constr
_refine_ls_matrix_type full
_refine_ls_number_parameters 218
_refine_ls_number_reflns 2983
_refine_ls_number_restraints 0
_refine_ls_restrained_S_all 1.050
_refine_ls_R_factor_all 0.0343
_refine_ls_R_factor_gt 0.0339
_refine_ls_shift/su_max 0.001
_refine_ls_shift/su_mean 0.000
_refine_ls_structure_factor_coef Fsqd
_refine_ls_weighting_details 'w=1/[\s^2^(Fo^2^)+(0.0506P)^2^+0.8622P] where P=(Fo^2^+2Fc^2^)/3'
_refine_ls_weighting_scheme calc
_refine_ls_wR_factor_gt 0.0909
_refine_ls_wR_factor_ref 0.0912
_reflns_number_gt 2928
_reflns_number_total 2983
_reflns_threshold_expression I>2\s(I)
_cod_data_source_file lf3007sup1.cf
_cod_data_source_block I
_cod_original_cell_volume 1692.4(4)
_cod_database_code 2019843
_cod_database_fobs_code 2019843

loop_
_space_group_symop_operation_xyz
'x, y, z'
'-x, y+1/2, -z+1/2'
'-x, -y, -z'
'x, -y-1/2, z-1/2'

loop_
_atom_site_type_symbol
_atom_site_label
_atom_site_fract_x
_atom_site_fract_y
_atom_site_fract_z
_atom_site_U_iso_or_equiv
_atom_site_adp_type
_atom_site_calc_flag
_atom_site_occupancy
P P1 0.79223(2) 0.73014(6) 0.44821(2) 0.01700(13) Uani d 1
O O1 0.73272(5) 0.56856(17) 0.47829(6) 0.0217(2) Uani d 1
O O2 0.78013(6) 0.97337(17) 0.45212(6) 0.0241(2) Uani d 1
N N1 0.65565(6) 0.5957(2) 0.42301(7) 0.0227(3) Uani d 1
C C1 0.63352(9) 0.2818(3) 0.51181(11) 0.0333(4) Uani d 1
H H1A 0.6761 0.3392 0.5575 0.05 Uiso calc 1
H H1B 0.65 0.1463 0.4877 0.05 Uiso calc 1
H H1C 0.5899 0.2466 0.5351 0.05 Uiso calc 1
C C2 0.60996(8) 0.4545(2) 0.44351(9) 0.0221(3) Uani d 1
C C3 0.52946(8) 0.4688(3) 0.39011(9) 0.0239(3) Uani d 1
C C4 0.47876(9) 0.2904(3) 0.38606(12) 0.0340(4) Uani d 1
H H4A 0.4943 0.1635 0.4215 0.041 Uiso calc 1
C C5 0.40559(10) 0.2973(3) 0.33054(13) 0.0418(4) Uani d 1
H H5A 0.3716 0.175 0.3282 0.05 Uiso calc 1
C C6 0.38203(9) 0.4810(3) 0.27875(11) 0.0375(4) Uani d 1
H H6A 0.3326 0.483 0.2396 0.045 Uiso calc 1
C C7 0.43081(9) 0.6620(3) 0.28428(10) 0.0322(4) Uani d 1
H H7A 0.4141 0.7907 0.2502 0.039 Uiso calc 1
C C8 0.50389(8) 0.6563(3) 0.33928(10) 0.0265(3) Uani d 1
H H8A 0.537 0.7812 0.3425 0.032 Uiso calc 1
C C9 0.87870(7) 0.6387(2) 0.52316(8) 0.0188(3) Uani d 1
C C10 0.93634(8) 0.7970(3) 0.55111(10) 0.0270(3) Uani d 1
H H10A 0.9305 0.9427 0.5271 0.032 Uiso calc 1
C C11 1.00225(9) 0.7425(3) 0.61392(11) 0.0356(4) Uani d 1
H H11A 1.0417 0.8504 0.6324 0.043 Uiso calc 1
C C12 1.01050(9) 0.5317(3) 0.64950(10) 0.0325(4) Uani d 1
H H12A 1.055 0.4959 0.6936 0.039 Uiso calc 1
C C13 0.95397(9) 0.3719(3) 0.62099(10) 0.0295(3) Uani d 1
H H13A 0.9601 0.2266 0.6453 0.035 Uiso calc 1
C C14 0.88845(8) 0.4231(2) 0.55705(9) 0.0234(3) Uani d 1
H H14A 0.8505 0.3121 0.5365 0.028 Uiso calc 1
C C15 0.79263(7) 0.6418(2) 0.34267(8) 0.0174(3) Uani d 1
C C16 0.81433(8) 0.7996(2) 0.29041(9) 0.0204(3) Uani d 1
H H16A 0.8283 0.9459 0.3115 0.024 Uiso calc 1
C C17 0.81572(9) 0.7447(2) 0.20781(9) 0.0241(3) Uani d 1
H H17A 0.8307 0.8529 0.1725 0.029 Uiso calc 1
C C18 0.79517(8) 0.5311(2) 0.17697(9) 0.0230(3) Uani d 1
H H18A 0.7953 0.4935 0.1201 0.028 Uiso calc 1
C C19 0.77453(8) 0.3728(2) 0.22920(9) 0.0226(3) Uani d 1
H H19A 0.761 0.2264 0.208 0.027 Uiso calc 1
C C20 0.77337(8) 0.4256(2) 0.31232(9) 0.0207(3) Uani d 1
H H20A 0.7596 0.3159 0.348 0.025 Uiso calc 1

loop_
_atom_site_aniso_label
_atom_site_aniso_U_11
_atom_site_aniso_U_22
_atom_site_aniso_U_33
_atom_site_aniso_U_12
_atom_site_aniso_U_13
_atom_site_aniso_U_23
P1 0.0171(2) 0.0187(2) 0.01512(19) 0.00034(12) 0.00400(13) -0.00044(12)
O1 0.0157(5) 0.0300(5) 0.0188(5) -0.0003(4) 0.0034(4) 0.0036(4)
O2 0.0280(5) 0.0209(5) 0.0226(5) 0.0030(4) 0.0052(4) -0.0016(4)
N1 0.0163(6) 0.0299(6) 0.0209(6) 0.0007(5) 0.0031(5) 0.0020(5)
C1 0.0272(8) 0.0396(9) 0.0351(9) 0.0010(7) 0.0116(7) 0.0120(7)
C2 0.0217(7) 0.0248(7) 0.0226(7) 0.0005(6) 0.0107(5) -0.0014(6)
C3 0.0206(7) 0.0278(8) 0.0262(7) -0.0014(6) 0.0114(6) -0.0043(6)
C4 0.0268(8) 0.0262(8) 0.0517(10) -0.0023(6) 0.0150(7) -0.0019(7)
C5 0.0234(8) 0.0364(9) 0.0661(12) -0.0091(7) 0.0129(8) -0.0158(9)
C6 0.0196(7) 0.0477(10) 0.0432(9) 0.0005(7) 0.0046(7) -0.0155(8)
C7 0.0222(7) 0.0446(10) 0.0297(8) 0.0030(7) 0.0067(6) -0.0009(7)
C8 0.0209(7) 0.0325(8) 0.0275(7) -0.0024(6) 0.0089(6) 0.0003(6)
C9 0.0181(6) 0.0235(7) 0.0156(6) 0.0013(5) 0.0057(5) -0.0030(5)
C10 0.0228(7) 0.0265(8) 0.0306(8) -0.0031(6) 0.0051(6) -0.0001(6)
C11 0.0198(8) 0.0394(9) 0.0428(10) -0.0044(7) -0.0006(7) -0.0070(7)
C12 0.0221(7) 0.0408(9) 0.0295(8) 0.0096(7) -0.0024(6) -0.0075(7)
C13 0.0321(8) 0.0271(8) 0.0264(8) 0.0102(6) 0.0027(6) -0.0007(6)
C14 0.0248(7) 0.0227(7) 0.0216(7) 0.0005(6) 0.0041(5) -0.0031(6)
C15 0.0143(6) 0.0204(7) 0.0167(6) 0.0019(5) 0.0025(5) 0.0008(5)
C16 0.0205(7) 0.0190(7) 0.0216(7) 0.0001(5) 0.0054(5) 0.0008(5)
C17 0.0278(8) 0.0245(8) 0.0223(7) 0.0017(6) 0.0108(6) 0.0047(5)
C18 0.0251(7) 0.0278(8) 0.0160(6) 0.0050(6) 0.0053(5) 0.0004(6)
C19 0.0247(7) 0.0200(7) 0.0214(7) 0.0005(6) 0.0030(5) -0.0032(5)
C20 0.0218(7) 0.0202(7) 0.0195(6) -0.0009(5) 0.0044(5) 0.0027(5)

loop_
_atom_type_symbol
_atom_type_description
_atom_type_scat_dispersion_real
_atom_type_scat_dispersion_imag
_atom_type_scat_source
C C 0.0181 0.0091 'International Tables Vol C Tables 4.2.6.8 and 6.1.1.4'
H H 0.0000 0.0000 'International Tables Vol C Tables 4.2.6.8 and 6.1.1.4'
N N 0.0311 0.0180 'International Tables Vol C Tables 4.2.6.8 and 6.1.1.4'
O O 0.0492 0.0322 'International Tables Vol C Tables 4.2.6.8 and 6.1.1.4'
P P 0.2955 0.4335 'International Tables Vol C Tables 4.2.6.8 and 6.1.1.4'

loop_
_geom_angle_atom_site_label_1
_geom_angle_atom_site_label_2
_geom_angle_atom_site_label_3
_geom_angle
O2 P1 O1 117.47(6)
O2 P1 C9 112.56(6)
O1 P1 C9 98.10(6)
O2 P1 C15 111.66(6)
O1 P1 C15 106.34(6)
C9 P1 C15 109.76(6)
N1 O1 P1 110.53(8)
C2 N1 O1 109.96(11)
C2 C1 H1A 109.5
C2 C1 H1B 109.5
H1A C1 H1B 109.5
C2 C1 H1C 109.5
H1A C1 H1C 109.5
H1B C1 H1C 109.5
N1 C2 C3 113.98(13)
N1 C2 C1 124.80(13)
C3 C2 C1 121.17(13)
C4 C3 C8 118.37(14)
C4 C3 C2 120.77(14)
C8 C3 C2 120.77(13)
C5 C4 C3 120.44(16)
C5 C4 H4A 119.8
C3 C4 H4A 119.8
C6 C5 C4 120.47(16)
C6 C5 H5A 119.8
C4 C5 H5A 119.8
C5 C6 C7 119.62(15)
C5 C6 H6A 120.2
C7 C6 H6A 120.2
C6 C7 C8 120.26(16)
C6 C7 H7A 119.9
C8 C7 H7A 119.9
C7 C8 C3 120.78(15)
C7 C8 H8A 119.6
C3 C8 H8A 119.6
C10 C9 C14 119.62(13)
C10 C9 P1 117.14(11)
C14 C9 P1 123.15(11)
C11 C10 C9 120.20(15)
C11 C10 H10A 119.9
C9 C10 H10A 119.9
C12 C11 C10 120.04(15)
C12 C11 H11A 120.0
C10 C11 H11A 120.0
C11 C12 C13 120.12(14)
C11 C12 H12A 119.9
C13 C12 H12A 119.9
C12 C13 C14 120.36(15)
C12 C13 H13A 119.8
C14 C13 H13A 119.8
C13 C14 C9 119.59(14)
C13 C14 H14A 120.2
C9 C14 H14A 120.2
C16 C15 C20 119.83(12)
C16 C15 P1 116.99(10)
C20 C15 P1 123.18(10)
C17 C16 C15 120.48(13)
C17 C16 H16A 119.8
C15 C16 H16A 119.8
C16 C17 C18 119.78(13)
C16 C17 H17A 120.1
C18 C17 H17A 120.1
C19 C18 C17 119.89(13)
C19 C18 H18A 120.1
C17 C18 H18A 120.1
C18 C19 C20 120.83(13)
C18 C19 H19A 119.6
C20 C19 H19A 119.6
C19 C20 C15 119.18(13)
C19 C20 H20A 120.4
C15 C20 H20A 120.4

loop_
_geom_bond_atom_site_label_1
_geom_bond_atom_site_label_2
_geom_bond_distance
P1 O2 1.4764(11)
P1 O1 1.6124(10)
P1 C9 1.7949(14)
P1 C15 1.7951(13)
O1 N1 1.4535(14)
N1 C2 1.2835(19)
C1 C2 1.495(2)
C1 H1A 0.98
C1 H1B 0.98
C1 H1C 0.98
C2 C3 1.4863(19)
C3 C4 1.396(2)
C3 C8 1.399(2)
C4 C5 1.391(2)
C4 H4A 0.95
C5 C6 1.382(3)
C5 H5A 0.95
C6 C7 1.384(3)
C6 H6A 0.95
C7 C8 1.386(2)
C7 H7A 0.95
C8 H8A 0.95
C9 C10 1.392(2)
C9 C14 1.396(2)
C10 C11 1.388(2)
C10 H10A 0.95
C11 C12 1.380(3)
C11 H11A 0.95
C12 C13 1.386(2)
C12 H12A 0.95
C13 C14 1.388(2)
C13 H13A 0.95
C14 H14A 0.95
C15 C16 1.3922(19)
C15 C20 1.3965(19)
C16 C17 1.388(2)
C16 H16A 0.95
C17 C18 1.388(2)
C17 H17A 0.95
C18 C19 1.386(2)
C18 H18A 0.95
C19 C20 1.391(2)
C19 H19A 0.95
C20 H20A 0.95

loop_
_geom_hbond_atom_site_label_D
_geom_hbond_atom_site_label_H
_geom_hbond_atom_site_label_A
_geom_hbond_site_symmetry_A
_geom_hbond_distance_DH
_geom_hbond_distance_HA
_geom_hbond_distance_DA
_geom_hbond_angle_DHA
_geom_hbond_publ_flag
C14 H14A O2 1_545 0.95 2.59 3.4973(18) 160.6 y
C20 H20A O2 1_545 0.95 2.62 3.5150(17) 156.7 y

loop_
_geom_torsion_atom_site_label_1
_geom_torsion_atom_site_label_2
_geom_torsion_atom_site_label_3
_geom_torsion_atom_site_label_4
_geom_torsion
O2 P1 O1 N1 63.26(10)
C9 P1 O1 N1 -176.03(8)
C15 P1 O1 N1 -62.60(9)
P1 O1 N1 C2 175.14(9)
O1 N1 C2 C3 -179.77(11)
O1 N1 C2 C1 -2.34(19)
N1 C2 C3 C4 160.60(14)
C1 C2 C3 C4 -16.9(2)
N1 C2 C3 C8 -16.02(19)
C1 C2 C3 C8 166.44(14)
C8 C3 C4 C5 2.1(2)
C2 C3 C4 C5 -174.57(15)
C3 C4 C5 C6 -0.1(3)
C4 C5 C6 C7 -2.1(3)
C5 C6 C7 C8 2.2(2)
C6 C7 C8 C3 -0.2(2)
C4 C3 C8 C7 -2.0(2)
C2 C3 C8 C7 174.72(13)
O2 P1 C9 C10 -23.40(13)
O1 P1 C9 C10 -147.71(11)
C15 P1 C9 C10 101.62(12)
O2 P1 C9 C14 153.18(11)
O1 P1 C9 C14 28.87(12)
C15 P1 C9 C14 -81.80(12)
C14 C9 C10 C11 -1.7(2)
P1 C9 C10 C11 175.03(12)
C9 C10 C11 C12 -0.7(2)
C10 C11 C12 C13 1.8(3)
C11 C12 C13 C14 -0.5(2)
C12 C13 C14 C9 -1.8(2)
C10 C9 C14 C13 2.9(2)
P1 C9 C14 C13 -173.61(11)
O2 P1 C15 C16 26.35(12)
O1 P1 C15 C16 155.67(10)
C9 P1 C15 C16 -99.19(11)
O2 P1 C15 C20 -154.43(11)
O1 P1 C15 C20 -25.11(12)
C9 P1 C15 C20 80.04(12)
C20 C15 C16 C17 1.1(2)
P1 C15 C16 C17 -179.65(11)
C15 C16 C17 C18 0.1(2)
C16 C17 C18 C19 -1.0(2)
C17 C18 C19 C20 0.6(2)
C18 C19 C20 C15 0.6(2)
C16 C15 C20 C19 -1.46(19)
P1 C15 C20 C19 179.34(10)
